data_2203882
loop_
_publ_author_name
'Lu, Zhen-Zhong'
'Gao, Shan'
'Huo, Li-Hua'
'Zhao, Hui'
'Zhao, Jing-Gui'

_publ_section_title Tetrakis(\m-acetato-\k^2^<i>O</i>:<i>O</i>')bis[(4-pyridone-\k<i>O</i>)copper(II)]
_journal_issue 7
_journal_name_full 'Acta Crystallographica Section E'
_journal_page_first m976
_journal_page_last m978
_journal_paper_doi 10.1107/S1600536804014278
_journal_volume 60
_journal_year 2004
_chemical_formula_iupac '[Cu2 (C2 H3 O2)4 (C5 H5 N O)2]'
_chemical_formula_moiety 'C18 H22 Cu2 N2 O10'
_chemical_formula_sum 'C18 H22 Cu2 N2 O10'
_chemical_formula_weight 553.48
_chemical_name_systematic
;
Tetrakis(\m-acetato-\k^2^O:O')bis[(4-pyridone-\kO)copper(II)]
;
_space_group_IT_number 15
_symmetry_cell_setting monoclinic
_symmetry_space_group_name_Hall '-C 2yc'
_symmetry_space_group_name_H-M 'C 1 2/c 1'
_atom_sites_solution_hydrogens geom
_atom_sites_solution_primary direct
_atom_sites_solution_secondary difmap
_cell_angle_alpha 90.00
_cell_angle_beta 98.04(3)
_cell_angle_gamma 90.00
_cell_formula_units_Z 4
_cell_length_a 13.445(3)
_cell_length_b 8.6747(17)
_cell_length_c 18.821(4)
_cell_measurement_reflns_used 8497
_cell_measurement_temperature 293(2)
_cell_measurement_theta_max 27.47
_cell_measurement_theta_min 3.06
_cell_volume 2173.5(8)
_computing_cell_refinement RAPID-AUTO
_computing_data_collection 'RAPID-AUTO (Rigaku, 1998)'
_computing_data_reduction 'CrystalStructure (Rigaku/MSC, 2002)'
_computing_molecular_graphics 'ORTEPII (Johnson, 1976)'
_computing_publication_material SHELXL97
_computing_structure_refinement 'SHELXL97 (Sheldrick, 1997)'
_computing_structure_solution 'SHELXS97 (Sheldrick, 1997)'
_diffrn_ambient_temperature 293(2)
_diffrn_detector_area_resol_mean 10
_diffrn_measured_fraction_theta_full 0.998
_diffrn_measured_fraction_theta_max 0.998
_diffrn_measurement_device_type 'Rigaku R-AXIS RAPID'
_diffrn_measurement_method \w
_diffrn_radiation_monochromator graphite
_diffrn_radiation_source 'fine-focus sealed tube'
_diffrn_radiation_type MoK\a
_diffrn_radiation_wavelength 0.71073
_diffrn_reflns_av_R_equivalents 0.0217
_diffrn_reflns_av_sigmaI/netI 0.0139
_diffrn_reflns_limit_h_max 17
_diffrn_reflns_limit_h_min -17
_diffrn_reflns_limit_k_max 9
_diffrn_reflns_limit_k_min -11
_diffrn_reflns_limit_l_max 24
_diffrn_reflns_limit_l_min -24
_diffrn_reflns_number 10015
_diffrn_reflns_theta_full 27.47
_diffrn_reflns_theta_max 27.47
_diffrn_reflns_theta_min 3.06
_diffrn_standards_decay_% 0
_diffrn_standards_interval_count 0
_diffrn_standards_interval_time 0
_diffrn_standards_number 0
_exptl_absorpt_coefficient_mu 2.01
_exptl_absorpt_correction_T_max 0.701
_exptl_absorpt_correction_T_min 0.522
_exptl_absorpt_correction_type multi-scan
_exptl_absorpt_process_details '(ABSCOR; Higashi, 1995)'
_exptl_crystal_colour blue
_exptl_crystal_density_diffrn 1.691
_exptl_crystal_density_method 'not measured'
_exptl_crystal_description prism
_exptl_crystal_F_000 1128
_exptl_crystal_size_max 0.37
_exptl_crystal_size_mid 0.26
_exptl_crystal_size_min 0.19
_refine_diff_density_max 0.697
_refine_diff_density_min -0.344
_refine_ls_extinction_method none
_refine_ls_goodness_of_fit_ref 1.04
_refine_ls_hydrogen_treatment mixed
_refine_ls_matrix_type full
_refine_ls_number_parameters 150
_refine_ls_number_reflns 2493
_refine_ls_number_restraints 1
_refine_ls_restrained_S_all 1.04
_refine_ls_R_factor_all 0.032
_refine_ls_R_factor_gt 0.028
_refine_ls_shift/su_max 0.001
_refine_ls_shift/su_mean 0.000
_refine_ls_structure_factor_coef Fsqd
_refine_ls_weighting_details 'calc w = 1/[\s^2^(Fo^2^)+(0.0504P)^2^+1.7434P] where P = (Fo^2^+2Fc^2^)/3'
_refine_ls_weighting_scheme calc
_refine_ls_wR_factor_gt 0.076
_refine_ls_wR_factor_ref 0.079
_reflns_number_gt 2275
_reflns_number_total 2493
_reflns_threshold_expression I>2\s(I)
_cod_data_source_file cv6329.cif
_cod_data_source_block I
_cod_depositor_comments
;
The following automatic conversions were performed:
'_symmetry_cell_setting' value 'Monoclinic' changed to 'monoclinic'
according to '/home/saulius/struct/CIF-dictionaries/cif_core.dic'
dictionary named 'cif_core.dic' version 2.4.1 from 2010-06-29.

Automatic conversion script
Id: cif_fix_enum 1527 2010-12-29 10:47:43Z saulius 

The following automatic conversions were performed:

'_symmetry_cell_setting' value 'Monoclinic' changed to 'monoclinic'
according to /home/saulius/struct/CIF-dictionaries/cif_core.dic
dictionary named 'cif_core.dic' version 2.4.1 from 2010-06-29.

Automatic conversion script
Id: cif_fix_values 1715 2011-07-08 13:25:40Z adriana 
;
_cod_original_sg_symbol_H-M 'C 2/c'
_cod_database_code 2203882
_cod_database_fobs_code 2203882

loop_
_symmetry_equiv_pos_as_xyz
'x, y, z'
'-x, y, -z+1/2'
'x+1/2, y+1/2, z'
'-x+1/2, y+1/2, -z+1/2'
'-x, -y, -z'
'x, -y, z-1/2'
'-x+1/2, -y+1/2, -z'
'x+1/2, -y+1/2, z-1/2'

loop_
_atom_site_label
_atom_site_fract_x
_atom_site_fract_y
_atom_site_fract_z
_atom_site_U_iso_or_equiv
_atom_site_adp_type
_atom_site_calc_flag
_atom_site_refinement_flags
_atom_site_occupancy
_atom_site_type_symbol
Cu1 0.02948(2) 0.07656(3) 0.560080(10) 0.02800(10) Uani d . 1 Cu
O1 0.07100(10) 0.1691(2) 0.66408(7) 0.0439(4) Uani d . 1 O
O2 -0.11520(10) 0.0966(2) 0.56375(8) 0.0377(3) Uani d . 1 O
O3 -0.16530(10) -0.0282(2) 0.46132(8) 0.0436(4) Uani d . 1 O
O4 0.02710(10) 0.2597(2) 0.49761(8) 0.0412(3) Uani d . 1 O
O5 -0.02290(10) 0.1325(2) 0.39628(8) 0.0426(3) Uani d . 1 O
N1 0.3128(2) 0.3834(3) 0.77250(10) 0.0539(5) Uani d D 1 N
C1 0.3119(2) 0.3524(3) 0.70250(10) 0.0547(6) Uani d . 1 C
C2 0.2317(2) 0.2826(3) 0.66420(10) 0.0458(5) Uani d . 1 C
C3 0.1463(2) 0.2406(2) 0.69670(10) 0.0344(4) Uani d . 1 C
C4 0.1511(2) 0.2798(3) 0.77080(10) 0.0481(5) Uani d . 1 C
C5 0.2337(2) 0.3484(3) 0.80590(10) 0.0536(6) Uani d . 1 C
C6 0.00270(10) 0.2531(2) 0.43080(10) 0.0332(4) Uani d . 1 C
C7 0.0076(2) 0.4000(3) 0.38840(10) 0.0492(6) Uani d . 1 C
C8 -0.18150(10) 0.0424(2) 0.51680(10) 0.0315(4) Uani d . 1 C
C9 -0.2897(2) 0.0642(3) 0.52710(10) 0.0451(5) Uani d . 1 C
H1 0.3669 0.3792 0.6802 0.066 Uiso calc R 1 H
H2 0.2324 0.2617 0.6158 0.055 Uiso calc R 1 H
H4 0.0970 0.2579 0.7949 0.058 Uiso calc R 1 H
H5 0.2360 0.3719 0.8543 0.064 Uiso calc R 1 H
H7A 0.0733 0.4103 0.3745 0.074 Uiso calc R 1 H
H7B -0.0056 0.4865 0.4175 0.074 Uiso calc R 1 H
H7C -0.0418 0.3965 0.3463 0.074 Uiso calc R 1 H
H9A -0.2928 0.1118 0.5728 0.068 Uiso calc R 1 H
H9B -0.3226 -0.0342 0.5255 0.068 Uiso calc R 1 H
H9C -0.3226 0.1290 0.4896 0.068 Uiso calc R 1 H
H10 0.366(2) 0.423(3) 0.8010(10) 0.065 Uiso d D 1 H

loop_
_atom_site_aniso_label
_atom_site_aniso_U_11
_atom_site_aniso_U_22
_atom_site_aniso_U_33
_atom_site_aniso_U_12
_atom_site_aniso_U_13
_atom_site_aniso_U_23
Cu1 0.02560(10) 0.0330(2) 0.02330(10) 0.00183(8) -0.00323(9) -0.00417(8)
O1 0.0383(8) 0.0600(10) 0.0313(7) -0.0051(7) -0.0024(6) -0.0165(7)
O2 0.0282(7) 0.0506(9) 0.0335(7) 0.0025(6) 0.0013(5) -0.0071(6)
O3 0.0291(7) 0.0600(10) 0.0406(8) 0.0045(7) -0.0012(6) -0.0148(7)
O4 0.0491(9) 0.0367(8) 0.0370(7) -0.0044(6) 0.0032(6) -0.0002(6)
O5 0.0528(9) 0.0364(8) 0.0348(7) 0.0011(7) -0.0074(6) 0.0024(6)
N1 0.0450(10) 0.0570(10) 0.05340(10) -0.0072(9) -0.0130(9) -0.0150(10)
C1 0.0510(10) 0.060(2) 0.0530(10) -0.0120(10) 0.0090(10) -0.0120(10)
C2 0.0530(10) 0.0520(10) 0.0320(10) -0.0080(10) 0.0037(9) -0.0069(9)
C3 0.0390(10) 0.0350(10) 0.0260(8) 0.0043(8) -0.0053(7) -0.0048(7)
C4 0.0520(10) 0.062(2) 0.0280(10) -0.0070(10) 0.0013(9) -0.0120(10)
C5 0.062(2) 0.066(2) 0.0290(10) -0.0020(10) -0.0104(9) -0.0130(10)
C6 0.0277(8) 0.0340(10) 0.0380(10) 0.0055(7) 0.0029(7) 0.0031(8)
C7 0.0550(10) 0.0430(10) 0.0520(10) 0.0010(10) 0.0110(10) 0.0120(10)
C8 0.0267(8) 0.0336(9) 0.0331(9) 0.0039(7) 0.0010(7) 0.0042(8)
C9 0.0280(10) 0.0540(10) 0.0530(10) 0.0029(9) 0.0072(9) -0.0040(10)

loop_
_atom_type_symbol
_atom_type_description
_atom_type_scat_dispersion_real
_atom_type_scat_dispersion_imag
_atom_type_scat_source
C C 0.0033 0.0016 'International Tables Vol C Tables 4.2.6.8 and 6.1.1.4'
H H 0.0000 0.0000 'International Tables Vol C Tables 4.2.6.8 and 6.1.1.4'
N N 0.0061 0.0033 'International Tables Vol C Tables 4.2.6.8 and 6.1.1.4'
O O 0.0106 0.0060 'International Tables Vol C Tables 4.2.6.8 and 6.1.1.4'
Cu Cu 0.3201 1.2651 'International Tables Vol C Tables 4.2.6.8 and 6.1.1.4'

loop_
_geom_angle_atom_site_label_1
_geom_angle_atom_site_label_2
_geom_angle_atom_site_label_3
_geom_angle_site_symmetry_1
_geom_angle_site_symmetry_3
_geom_angle
_geom_angle_publ_flag
O2 Cu1 O3 . 5_556 167.81(6) yes
O2 Cu1 O4 . . 90.92(7) yes
O2 Cu1 O5 . 5_556 88.01(7) yes
O2 Cu1 O1 . . 93.90(6) yes
O3 Cu1 O1 5_556 . 97.93(6) yes
O3 Cu1 O5 5_556 5_556 89.21(7) yes
O3 Cu1 O4 5_556 . 89.30(7) yes
O4 Cu1 O5 . 5_556 167.82(6) yes
O4 Cu1 O1 . . 103.04(7) yes
O5 Cu1 O1 5_556 . 89.14(7) yes
O1 Cu1 Cu1 . 5_556 171.49(5) no
O1 C3 C2 . . 123.6(2) no
O1 C3 C4 . . 120.8(2) no
O2 Cu1 Cu1 . 5_556 83.96(5) no
O2 C8 O3 . . 125.4(2) no
O2 C8 C9 . . 117.8(2) no
O3 C8 C9 . . 116.8(2) no
O3 Cu1 Cu1 5_556 5_556 83.91(5) no
O4 Cu1 Cu1 . 5_556 85.25(5) no
O4 C6 C7 . . 117.7(2) no
O5 C6 O4 . . 124.9(2) no
O5 C6 C7 . . 117.4(2) no
O5 Cu1 Cu1 5_556 5_556 82.57(5) no
C1 N1 C5 . . 121.0(2) no
C1 N1 H10 . . 124(2) no
C1 C2 C3 . . 121.1(2) no
C1 C2 H2 . . 119.5 no
C2 C1 H1 . . 119.7 no
C2 C3 C4 . . 115.5(2) no
C3 C2 H2 . . 119.5 no
C3 C4 H4 . . 119.8 no
C3 O1 Cu1 . . 136.20(10) no
C4 C5 H5 . . 119.3 no
C5 N1 H10 . . 115(2) no
C5 C4 C3 . . 120.3(2) no
C5 C4 H4 . . 119.8 no
C6 O4 Cu1 . . 122.60(10) no
C6 O5 Cu1 . 5_556 124.70(10) no
C6 C7 H7A . . 109.5 no
C6 C7 H7B . . 109.5 no
C6 C7 H7C . . 109.5 no
C8 O2 Cu1 . . 123.50(10) no
C8 O3 Cu1 . 5_556 123.20(10) no
C8 C9 H9A . . 109.5 no
C8 C9 H9B . . 109.5 no
C8 C9 H9C . . 109.5 no
N1 C1 C2 . . 120.6(2) no
N1 C1 H1 . . 119.7 no
N1 C5 C4 . . 121.4(2) no
N1 C5 H5 . . 119.3 no
H7A C7 H7B . . 109.5 no
H7A C7 H7C . . 109.5 no
H7B C7 H7C . . 109.5 no
H9A C9 H9B . . 109.5 no
H9A C9 H9C . . 109.5 no
H9B C9 H9C . . 109.5 no

loop_
_geom_bond_atom_site_label_1
_geom_bond_atom_site_label_2
_geom_bond_site_symmetry_2
_geom_bond_distance
_geom_bond_publ_flag
Cu1 Cu1 5_556 2.6468(7) yes
Cu1 O2 . 1.9640(10) yes
Cu1 O3 5_556 1.9694(15) yes
Cu1 O4 . 1.974(2) yes
Cu1 O5 5_556 1.998(2) yes
Cu1 O1 . 2.1170(10) yes
O1 C3 . 1.271(2) yes
C1 C2 . 1.354(3) yes
C4 C5 . 1.349(3) yes
O2 C8 . 1.255(2) no
O3 C8 . 1.256(2) no
O3 Cu1 5_556 1.970(2) no
O4 C6 . 1.256(2) no
O5 C6 . 1.254(3) no
O5 Cu1 5_556 1.998(2) no
N1 C1 . 1.342(3) no
N1 C5 . 1.344(4) no
N1 H10 . 0.90(3) no
C1 H1 . 0.9300 no
C2 C3 . 1.421(3) no
C2 H2 . 0.9300 no
C3 C4 . 1.427(3) no
C4 H4 . 0.9300 no
C5 H5 . 0.9300 no
C6 C7 . 1.510(3) no
C7 H7A . 0.9600 no
C7 H7B . 0.9600 no
C7 H7C . 0.9600 no
C8 C9 . 1.507(3) no
C9 H9A . 0.9600 no
C9 H9B . 0.9600 no
C9 H9C . 0.9600 no

loop_
_geom_hbond_atom_site_label_D
_geom_hbond_atom_site_label_H
_geom_hbond_atom_site_label_A
_geom_hbond_site_symmetry_A
_geom_hbond_distance_DH
_geom_hbond_distance_HA
_geom_hbond_distance_DA
_geom_hbond_angle_DHA
_geom_hbond_publ_flag
N1 H10 O5 8_556 0.90(3) 2.22(2) 2.981(3) 142(2) yes
N1 H10 O1 4_556 0.90(3) 2.36(2) 3.080(3) 137(2) yes

loop_
_geom_torsion_atom_site_label_1
_geom_torsion_atom_site_label_2
_geom_torsion_atom_site_label_3
_geom_torsion_atom_site_label_4
_geom_torsion_site_symmetry_1
_geom_torsion
_geom_torsion_publ_flag
O2 Cu1 O1 C3 . -153.3(2) no
O3 Cu1 O1 C3 5_556 29.7(2) no
O4 Cu1 O1 C3 . -61.5(2) no
O5 Cu1 O1 C3 5_556 118.7(2) no
O3 Cu1 O2 C8 5_556 -6.3(4) no
O4 Cu1 O2 C8 . 84.7(2) no
O5 Cu1 O2 C8 5_556 -83.2(2) no
O1 Cu1 O2 C8 . -172.2(2) no
Cu1 Cu1 O2 C8 5_556 -0.4(2) no
O2 Cu1 O4 C6 . -83.8(2) no
O3 Cu1 O4 C6 5_556 84.0(2) no
O5 Cu1 O4 C6 5_556 1.1(4) no
O1 Cu1 O4 C6 . -178.0(2) no
Cu1 Cu1 O4 C6 5_556 0.1(2) no
C5 N1 C1 C2 . -1.1(4) no
N1 C1 C2 C3 . 0.2(4) no
Cu1 O1 C3 C2 . 1.4(3) no
Cu1 O1 C3 C4 . -176.5(2) no
C1 C2 C3 O1 . -176.9(2) no
C1 C2 C3 C4 . 1.2(4) no
O1 C3 C4 C5 . 176.5(2) no
C2 C3 C4 C5 . -1.7(4) no
C1 N1 C5 C4 . 0.6(4) no
C3 C4 C5 N1 . 0.9(4) no
Cu1 O5 C6 O4 5_556 -0.5(3) no
Cu1 O5 C6 C7 5_556 177.4(2) no
Cu1 O4 C6 O5 . 0.2(3) no
Cu1 O4 C6 C7 . -177.7(2) no
Cu1 O2 C8 O3 . -1.4(3) no
Cu1 O2 C8 C9 . 179.00(10) no
Cu1 O3 C8 O2 5_556 3.2(3) no
Cu1 O3 C8 C9 5_556 -177.3(2) no
